data_4025819
loop_
_publ_author_name
'Akhilesh K. Verma'
'Vineeta Rustagi'
'Trapti Aggarwal'
'Amit P. Singh'

_publ_section_title
;
 Iodine-Mediated Solvent-Controlled Selective Electrophilic Cyclization
 and Oxidative Esterification ofo-Alkynyl Aldehydes: An Easy Access to
 Pyranoquinolines, Pyranoquinolinones, and Isocumarins
;
_journal_name_full 'Journal of Organic Chemistry'
_journal_page_first 7691
_journal_page_last 7703
_journal_paper_doi 10.1021/jo101526b
_journal_volume 75
_journal_year 2010
_chemical_formula_moiety 'C22 H18 I N O2'
_chemical_formula_sum 'C22 H18 I N O2'
_chemical_formula_weight 455.27
_chemical_name_systematic
;
 ?
;
_space_group_IT_number 2
_symmetry_cell_setting triclinic
_symmetry_space_group_name_Hall '-P 1'
_symmetry_space_group_name_H-M 'P -1'
_atom_sites_solution_hydrogens geom
_atom_sites_solution_primary direct
_atom_sites_solution_secondary difmap
_audit_creation_method SHELXL-97
_cell_angle_alpha 93.85(3)
_cell_angle_beta 99.30(3)
_cell_angle_gamma 103.80(3)
_cell_formula_units_Z 2
_cell_length_a 5.905(2)
_cell_length_b 10.998(4)
_cell_length_c 15.103(5)
_cell_measurement_reflns_used 9906
_cell_measurement_temperature 100(2)
_cell_measurement_theta_max 0.841
_cell_measurement_theta_min 0.813
_cell_volume 934.3(6)
_computing_cell_refinement
;CrysAlisPro, Oxford Diffraction Ltd.,
Version 1.171.33.49b (release 14-10-2009 CrysAlis171 .NET)
(compiled Oct 14 2009,10:37:23)
;
_computing_data_collection
;CrysAlisPro, Oxford Diffraction Ltd.,
Version 1.171.33.49b (release 14-10-2009 CrysAlis171 .NET)
(compiled Oct 14 2009,10:37:23)
;
_computing_data_reduction 'SHELXL-97 (Sheldrick, 1997)'
_computing_structure_refinement 'SHELXL-97 (Sheldrick, 1997)'
_computing_structure_solution 'SHELXL-97 (Sheldrick, 1997)'
_diffrn_ambient_temperature 100(2)
_diffrn_detector_area_resol_mean 15.9853
_diffrn_measured_fraction_theta_full 0.996
_diffrn_measured_fraction_theta_max 0.996
_diffrn_measurement_device_type 'Xcalibur, Sapphire3'
_diffrn_measurement_method '\w scans'
_diffrn_radiation_monochromator graphite
_diffrn_radiation_source 'fine-focus sealed tube'
_diffrn_radiation_type MoK\a
_diffrn_radiation_wavelength 0.71073
_diffrn_reflns_av_R_equivalents 0.0716
_diffrn_reflns_av_sigmaI/netI 0.0726
_diffrn_reflns_limit_h_max 7
_diffrn_reflns_limit_h_min -7
_diffrn_reflns_limit_k_max 13
_diffrn_reflns_limit_k_min -11
_diffrn_reflns_limit_l_max 18
_diffrn_reflns_limit_l_min -18
_diffrn_reflns_number 6638
_diffrn_reflns_theta_full 26.50
_diffrn_reflns_theta_max 26.50
_diffrn_reflns_theta_min 3.18
_exptl_absorpt_coefficient_mu 1.729
_exptl_absorpt_correction_T_max 0.841
_exptl_absorpt_correction_T_min 0.813
_exptl_absorpt_correction_type multi-scan
_exptl_absorpt_process_details
;CrysAlisPro, Oxford Diffraction Ltd.,
Version 1.171.33.49b (release 14-10-2009 CrysAlis171 .NET)
(compiled Oct 14 2009,10:37:23)
Empirical absorption correction using spherical harmonics,
 implemented in SCALE3 ABSPACK scaling algorithm.
;
_exptl_crystal_colour White
_exptl_crystal_density_diffrn 1.618
_exptl_crystal_density_method 'not measured'
_exptl_crystal_description Block
_exptl_crystal_F_000 452
_exptl_crystal_size_max 0.20
_exptl_crystal_size_mid 0.10
_exptl_crystal_size_min 0.10
_refine_diff_density_max 1.465
_refine_diff_density_min -2.504
_refine_diff_density_rms 0.185
_refine_ls_extinction_method none
_refine_ls_goodness_of_fit_ref 1.013
_refine_ls_hydrogen_treatment constr
_refine_ls_matrix_type full
_refine_ls_number_parameters 235
_refine_ls_number_reflns 3862
_refine_ls_number_restraints 0
_refine_ls_restrained_S_all 1.013
_refine_ls_R_factor_all 0.0836
_refine_ls_R_factor_gt 0.0673
_refine_ls_shift/su_max 0.000
_refine_ls_shift/su_mean 0.000
_refine_ls_structure_factor_coef Fsqd
_refine_ls_weighting_details 'calc w=1/[\s^2^(Fo^2^)+(0.1213P)^2^+0.0000P] where P=(Fo^2^+2Fc^2^)/3'
_refine_ls_weighting_scheme calc
_refine_ls_wR_factor_gt 0.1711
_refine_ls_wR_factor_ref 0.1806
_reflns_number_gt 2952
_reflns_number_total 3862
_reflns_threshold_expression >2sigma(I)
_cod_data_source_file jo101526b_si_003.cif
_cod_data_source_block tag-146
_cod_depositor_comments
;
The following automatic conversions were performed:

'_symmetry_cell_setting' value 'Triclinic' changed to 'triclinic'
according to the built-in table from CIF Core dictionary named
'cif_core.dic' version 2.4.1 from 2010-06-29.

Automatic conversion script
Id: cif_fix_values 1646 2011-03-28 12:23:43Z adriana 
;
_cod_original_cell_volume 934.4(6)
_cod_original_sg_symbol_Hall -P1
_cod_database_code 4025819

loop_
_symmetry_equiv_pos_as_xyz
'x, y, z'
'-x, -y, -z'

loop_
_atom_site_label
_atom_site_type_symbol
_atom_site_fract_x
_atom_site_fract_y
_atom_site_fract_z
_atom_site_U_iso_or_equiv
_atom_site_adp_type
_atom_site_occupancy
_atom_site_symmetry_multiplicity
_atom_site_calc_flag
_atom_site_refinement_flags
_atom_site_disorder_assembly
_atom_site_disorder_group
I I -0.11874(7) 0.32154(4) 0.68637(3) 0.0529(2) Uani 1 1 d . . .
O1 O 0.4683(7) 0.2161(4) 0.8418(3) 0.0457(10) Uani 1 1 d . . .
O2 O 0.8033(9) 0.3155(5) 0.9317(4) 0.0612(13) Uani 1 1 d . . .
N1 N 0.2486(9) 0.5453(5) 0.8186(3) 0.0421(11) Uani 1 1 d . . .
C19 C -0.2281(11) -0.2810(6) 0.5975(4) 0.0452(14) Uani 1 1 d . . .
C13 C 0.6169(11) 0.6656(6) 0.9158(4) 0.0416(13) Uani 1 1 d . . .
C1 C -0.0939(10) -0.1528(5) 0.6506(4) 0.0389(12) Uani 1 1 d . . .
C9 C 0.3272(10) 0.4416(5) 0.8266(4) 0.0366(12) Uani 1 1 d . . .
C5 C -0.0807(12) 0.0248(6) 0.7565(5) 0.0546(17) Uani 1 1 d . . .
H5 H -0.1536 0.0624 0.7969 0.065 Uiso 1 1 calc R . .
C4 C 0.1368(10) 0.0879(5) 0.7410(4) 0.0410(13) Uani 1 1 d . . .
C10 C 0.5479(11) 0.4417(5) 0.8799(4) 0.0413(13) Uani 1 1 d . . .
C14 C 0.3907(10) 0.6566(6) 0.8624(4) 0.0419(13) Uani 1 1 d . . .
C2 C 0.1248(12) -0.0894(6) 0.6366(5) 0.0563(17) Uani 1 1 d . . .
H2 H 0.1974 -0.1259 0.5955 0.068 Uiso 1 1 calc R . .
C12 C 0.6934(10) 0.5552(5) 0.9226(4) 0.0423(13) Uani 1 1 d . . .
H12 H 0.8420 0.5580 0.9557 0.051 Uiso 1 1 calc R . .
C15 C 0.7554(12) 0.7853(6) 0.9570(5) 0.0539(16) Uani 1 1 d . . .
H15 H 0.9040 0.7924 0.9917 0.065 Uiso 1 1 calc R . .
C6 C -0.1925(12) -0.0936(6) 0.7131(5) 0.0557(18) Uani 1 1 d . . .
H6 H -0.3381 -0.1352 0.7261 0.067 Uiso 1 1 calc R . .
C3 C 0.2407(12) 0.0288(6) 0.6826(6) 0.0575(18) Uani 1 1 d . . .
H3 H 0.3916 0.0681 0.6734 0.069 Uiso 1 1 calc R . .
C18 C 0.3118(12) 0.7673(6) 0.8540(5) 0.0518(15) Uani 1 1 d . . .
H18 H 0.1625 0.7624 0.8206 0.062 Uiso 1 1 calc R . .
C11 C 0.6211(11) 0.3251(6) 0.8877(4) 0.0453(14) Uani 1 1 d . . .
C7 C 0.2558(10) 0.2170(5) 0.7866(4) 0.0420(13) Uani 1 1 d . . .
C17 C 0.4501(13) 0.8811(6) 0.8938(5) 0.0561(17) Uani 1 1 d . . .
H17 H 0.3957 0.9531 0.8861 0.067 Uiso 1 1 calc R . .
C16 C 0.6737(13) 0.8913(6) 0.9464(5) 0.0567(17) Uani 1 1 d . . .
H16 H 0.7663 0.9694 0.9740 0.068 Uiso 1 1 calc R . .
C23 C -0.0592(14) -0.3584(7) 0.5720(6) 0.0613(19) Uani 1 1 d . . .
H23A H 0.0335 -0.3753 0.6259 0.092 Uiso 1 1 calc R . .
H23B H 0.0442 -0.3119 0.5362 0.092 Uiso 1 1 calc R . .
H23C H -0.1498 -0.4366 0.5379 0.092 Uiso 1 1 calc R . .
C22 C -0.3933(15) -0.3612(7) 0.6506(6) 0.070(2) Uani 1 1 d . . .
H22A H -0.5023 -0.3157 0.6677 0.105 Uiso 1 1 calc R . .
H22B H -0.3019 -0.3807 0.7038 0.105 Uiso 1 1 calc R . .
H22C H -0.4802 -0.4379 0.6138 0.105 Uiso 1 1 calc R . .
C20 C -0.3727(17) -0.2555(8) 0.5107(6) 0.080(3) Uani 1 1 d . . .
H20A H -0.4799 -0.2071 0.5254 0.120 Uiso 1 1 calc R . .
H20B H -0.4616 -0.3340 0.4767 0.120 Uiso 1 1 calc R . .
H20C H -0.2678 -0.2092 0.4753 0.120 Uiso 1 1 calc R . .
C8 C 0.1861(10) 0.3217(5) 0.7774(4) 0.0388(12) Uani 1 1 d . . .

loop_
_atom_site_aniso_label
_atom_site_aniso_U_11
_atom_site_aniso_U_22
_atom_site_aniso_U_33
_atom_site_aniso_U_23
_atom_site_aniso_U_13
_atom_site_aniso_U_12
I 0.0478(3) 0.0428(3) 0.0559(3) -0.00266(19) -0.01136(19) 0.00385(18)
O1 0.049(2) 0.027(2) 0.051(2) -0.0082(18) -0.0088(18) 0.0047(17)
O2 0.060(3) 0.046(3) 0.066(3) -0.008(2) -0.019(2) 0.015(2)
N1 0.045(3) 0.034(3) 0.042(3) -0.005(2) 0.000(2) 0.006(2)
C19 0.046(3) 0.032(3) 0.049(4) -0.007(3) -0.003(3) 0.005(2)
C13 0.046(3) 0.030(3) 0.042(3) -0.004(2) 0.000(2) 0.003(2)
C1 0.038(3) 0.032(3) 0.041(3) -0.002(2) -0.001(2) 0.005(2)
C9 0.038(3) 0.030(3) 0.035(3) -0.005(2) -0.001(2) 0.002(2)
C5 0.057(4) 0.035(3) 0.064(4) -0.017(3) 0.021(3) -0.003(3)
C4 0.043(3) 0.024(3) 0.048(3) -0.006(2) 0.000(2) 0.002(2)
C10 0.045(3) 0.028(3) 0.045(3) -0.005(2) -0.002(2) 0.006(2)
C14 0.046(3) 0.033(3) 0.041(3) -0.003(2) 0.007(3) 0.002(2)
C2 0.049(4) 0.041(4) 0.073(5) -0.015(3) 0.016(3) 0.003(3)
C12 0.043(3) 0.031(3) 0.045(3) -0.007(2) -0.005(2) 0.005(2)
C15 0.051(4) 0.040(4) 0.060(4) -0.015(3) 0.002(3) 0.002(3)
C6 0.049(4) 0.040(4) 0.069(5) -0.015(3) 0.024(3) -0.009(3)
C3 0.041(3) 0.035(3) 0.088(5) -0.011(3) 0.018(3) -0.007(3)
C18 0.054(4) 0.042(4) 0.056(4) -0.005(3) 0.009(3) 0.010(3)
C11 0.046(3) 0.036(3) 0.045(3) -0.006(3) -0.006(3) 0.005(3)
C7 0.045(3) 0.028(3) 0.043(3) -0.004(2) -0.004(2) -0.001(2)
C17 0.076(5) 0.032(3) 0.060(4) -0.005(3) 0.013(4) 0.015(3)
C16 0.065(4) 0.030(3) 0.064(4) -0.012(3) 0.003(3) 0.001(3)
C23 0.061(4) 0.040(4) 0.080(5) -0.015(3) 0.010(4) 0.014(3)
C22 0.077(5) 0.035(4) 0.085(6) -0.019(4) 0.024(4) -0.011(3)
C20 0.084(6) 0.060(5) 0.074(5) -0.008(4) -0.029(4) 0.008(4)
C8 0.039(3) 0.031(3) 0.041(3) -0.003(2) 0.001(2) 0.005(2)

loop_
_atom_type_symbol
_atom_type_description
_atom_type_scat_dispersion_real
_atom_type_scat_dispersion_imag
_atom_type_scat_source
C C 0.0033 0.0016 'International Tables Vol C Tables 4.2.6.8 and 6.1.1.4'
H H 0.0000 0.0000 'International Tables Vol C Tables 4.2.6.8 and 6.1.1.4'
N N 0.0061 0.0033 'International Tables Vol C Tables 4.2.6.8 and 6.1.1.4'
O O 0.0106 0.0060 'International Tables Vol C Tables 4.2.6.8 and 6.1.1.4'
I I -0.4742 1.8119 'International Tables Vol C Tables 4.2.6.8 and 6.1.1.4'

loop_
_geom_angle_atom_site_label_1
_geom_angle_atom_site_label_2
_geom_angle_atom_site_label_3
_geom_angle
_geom_angle_site_symmetry_1
_geom_angle_site_symmetry_3
_geom_angle_publ_flag
C11 O1 C7 121.9(5) . . ?
C9 N1 C14 118.1(5) . . ?
C22 C19 C20 109.4(7) . . ?
C22 C19 C23 107.1(6) . . ?
C20 C19 C23 108.3(7) . . ?
C22 C19 C1 112.2(5) . . ?
C20 C19 C1 107.6(5) . . ?
C23 C19 C1 112.2(5) . . ?
C12 C13 C15 123.4(6) . . ?
C12 C13 C14 117.8(5) . . ?
C15 C13 C14 118.8(6) . . ?
C2 C1 C6 116.6(6) . . ?
C2 C1 C19 121.9(6) . . ?
C6 C1 C19 121.5(5) . . ?
N1 C9 C10 123.1(5) . . ?
N1 C9 C8 119.9(5) . . ?
C10 C9 C8 117.0(5) . . ?
C4 C5 C6 120.9(6) . . ?
C4 C5 H5 119.6 . . ?
C6 C5 H5 119.6 . . ?
C3 C4 C5 118.0(6) . . ?
C3 C4 C7 121.2(5) . . ?
C5 C4 C7 120.9(6) . . ?
C12 C10 C9 118.5(5) . . ?
C12 C10 C11 121.0(6) . . ?
C9 C10 C11 120.5(5) . . ?
N1 C14 C18 119.0(6) . . ?
N1 C14 C13 122.5(5) . . ?
C18 C14 C13 118.5(6) . . ?
C1 C2 C3 121.4(6) . . ?
C1 C2 H2 119.3 . . ?
C3 C2 H2 119.3 . . ?
C10 C12 C13 120.0(5) . . ?
C10 C12 H12 120.0 . . ?
C13 C12 H12 120.0 . . ?
C16 C15 C13 121.0(7) . . ?
C16 C15 H15 119.5 . . ?
C13 C15 H15 119.5 . . ?
C5 C6 C1 121.9(6) . . ?
C5 C6 H6 119.1 . . ?
C1 C6 H6 119.1 . . ?
C4 C3 C2 121.2(6) . . ?
C4 C3 H3 119.4 . . ?
C2 C3 H3 119.4 . . ?
C17 C18 C14 121.2(7) . . ?
C17 C18 H18 119.4 . . ?
C14 C18 H18 119.4 . . ?
O2 C11 O1 117.1(6) . . ?
O2 C11 C10 125.3(6) . . ?
O1 C11 C10 117.6(5) . . ?
C8 C7 O1 121.8(5) . . ?
C8 C7 C4 128.3(6) . . ?
O1 C7 C4 109.9(5) . . ?
C18 C17 C16 120.8(6) . . ?
C18 C17 H17 119.6 . . ?
C16 C17 H17 119.6 . . ?
C15 C16 C17 119.7(6) . . ?
C15 C16 H16 120.2 . . ?
C17 C16 H16 120.2 . . ?
C19 C23 H23A 109.5 . . ?
C19 C23 H23B 109.5 . . ?
H23A C23 H23B 109.5 . . ?
C19 C23 H23C 109.5 . . ?
H23A C23 H23C 109.5 . . ?
H23B C23 H23C 109.5 . . ?
C19 C22 H22A 109.5 . . ?
C19 C22 H22B 109.5 . . ?
H22A C22 H22B 109.5 . . ?
C19 C22 H22C 109.5 . . ?
H22A C22 H22C 109.5 . . ?
H22B C22 H22C 109.5 . . ?
C19 C20 H20A 109.5 . . ?
C19 C20 H20B 109.5 . . ?
H20A C20 H20B 109.5 . . ?
C19 C20 H20C 109.5 . . ?
H20A C20 H20C 109.5 . . ?
H20B C20 H20C 109.5 . . ?
C7 C8 C9 121.1(5) . . ?
C7 C8 I 120.6(4) . . ?
C9 C8 I 118.2(4) . . ?

loop_
_geom_bond_atom_site_label_1
_geom_bond_atom_site_label_2
_geom_bond_distance
_geom_bond_site_symmetry_2
_geom_bond_publ_flag
I C8 2.081(6) . ?
O1 C11 1.379(7) . ?
O1 C7 1.392(7) . ?
O2 C11 1.201(8) . ?
N1 C9 1.335(7) . ?
N1 C14 1.365(7) . ?
C19 C22 1.520(9) . ?
C19 C20 1.526(10) . ?
C19 C23 1.535(9) . ?
C19 C1 1.539(8) . ?
C13 C12 1.398(8) . ?
C13 C15 1.415(9) . ?
C13 C14 1.422(8) . ?
C1 C2 1.370(9) . ?
C1 C6 1.390(9) . ?
C9 C10 1.417(8) . ?
C9 C8 1.459(8) . ?
C5 C4 1.371(8) . ?
C5 C6 1.377(9) . ?
C5 H5 0.9300 . ?
C4 C3 1.365(10) . ?
C4 C7 1.490(8) . ?
C10 C12 1.382(8) . ?
C10 C11 1.453(8) . ?
C14 C18 1.410(9) . ?
C2 C3 1.393(9) . ?
C2 H2 0.9300 . ?
C12 H12 0.9300 . ?
C15 C16 1.372(10) . ?
C15 H15 0.9300 . ?
C6 H6 0.9300 . ?
C3 H3 0.9300 . ?
C18 C17 1.359(10) . ?
C18 H18 0.9300 . ?
C7 C8 1.321(8) . ?
C17 C16 1.402(10) . ?
C17 H17 0.9300 . ?
C16 H16 0.9300 . ?
C23 H23A 0.9600 . ?
C23 H23B 0.9600 . ?
C23 H23C 0.9600 . ?
C22 H22A 0.9600 . ?
C22 H22B 0.9600 . ?
C22 H22C 0.9600 . ?
C20 H20A 0.9600 . ?
C20 H20B 0.9600 . ?
C20 H20C 0.9600 . ?

loop_
_geom_torsion_atom_site_label_1
_geom_torsion_atom_site_label_2
_geom_torsion_atom_site_label_3
_geom_torsion_atom_site_label_4
_geom_torsion
_geom_torsion_site_symmetry_1
_geom_torsion_site_symmetry_2
_geom_torsion_site_symmetry_3
_geom_torsion_site_symmetry_4
_geom_torsion_publ_flag
C22 C19 C1 C2 152.0(7) . . . . ?
C20 C19 C1 C2 -87.7(8) . . . . ?
C23 C19 C1 C2 31.4(9) . . . . ?
C22 C19 C1 C6 -30.1(9) . . . . ?
C20 C19 C1 C6 90.2(8) . . . . ?
C23 C19 C1 C6 -150.7(7) . . . . ?
C14 N1 C9 C10 1.4(9) . . . . ?
C14 N1 C9 C8 -177.1(5) . . . . ?
C6 C5 C4 C3 -1.2(11) . . . . ?
C6 C5 C4 C7 178.8(7) . . . . ?
N1 C9 C10 C12 -2.8(9) . . . . ?
C8 C9 C10 C12 175.7(5) . . . . ?
N1 C9 C10 C11 178.5(6) . . . . ?
C8 C9 C10 C11 -3.0(9) . . . . ?
C9 N1 C14 C18 179.4(6) . . . . ?
C9 N1 C14 C13 0.0(8) . . . . ?
C12 C13 C14 N1 0.0(9) . . . . ?
C15 C13 C14 N1 178.3(6) . . . . ?
C12 C13 C14 C18 -179.3(6) . . . . ?
C15 C13 C14 C18 -1.0(9) . . . . ?
C6 C1 C2 C3 -0.4(11) . . . . ?
C19 C1 C2 C3 177.6(7) . . . . ?
C9 C10 C12 C13 2.8(9) . . . . ?
C11 C10 C12 C13 -178.6(6) . . . . ?
C15 C13 C12 C10 -179.7(6) . . . . ?
C14 C13 C12 C10 -1.5(9) . . . . ?
C12 C13 C15 C16 178.5(6) . . . . ?
C14 C13 C15 C16 0.3(10) . . . . ?
C4 C5 C6 C1 -1.6(12) . . . . ?
C2 C1 C6 C5 2.4(11) . . . . ?
C19 C1 C6 C5 -175.6(7) . . . . ?
C5 C4 C3 C2 3.2(11) . . . . ?
C7 C4 C3 C2 -176.9(7) . . . . ?
C1 C2 C3 C4 -2.4(12) . . . . ?
N1 C14 C18 C17 -177.7(6) . . . . ?
C13 C14 C18 C17 1.7(10) . . . . ?
C7 O1 C11 O2 -178.0(6) . . . . ?
C7 O1 C11 C10 2.7(9) . . . . ?
C12 C10 C11 O2 2.0(11) . . . . ?
C9 C10 C11 O2 -179.3(6) . . . . ?
C12 C10 C11 O1 -178.7(6) . . . . ?
C9 C10 C11 O1 -0.1(9) . . . . ?
C11 O1 C7 C8 -2.0(9) . . . . ?
C11 O1 C7 C4 176.0(5) . . . . ?
C3 C4 C7 C8 115.2(8) . . . . ?
C5 C4 C7 C8 -64.8(9) . . . . ?
C3 C4 C7 O1 -62.6(8) . . . . ?
C5 C4 C7 O1 117.4(7) . . . . ?
C14 C18 C17 C16 -1.5(11) . . . . ?
C13 C15 C16 C17 -0.2(11) . . . . ?
C18 C17 C16 C15 0.8(11) . . . . ?
O1 C7 C8 C9 -1.4(9) . . . . ?
C4 C7 C8 C9 -179.0(6) . . . . ?
O1 C7 C8 I 175.0(4) . . . . ?
C4 C7 C8 I -2.6(9) . . . . ?
N1 C9 C8 C7 -177.6(6) . . . . ?
C10 C9 C8 C7 3.8(9) . . . . ?
N1 C9 C8 I 5.9(7) . . . . ?
C10 C9 C8 I -172.7(4) . . . . ?

loop_
_cod_related_entry_id
_cod_related_entry_database
_cod_related_entry_code
1 ChemSpider 30659305
